data_2020736
loop_
_publ_author_name
'Wei, Xu'
'Li, Jian-Hua'
'Huang, Qiu-Ying'
'Meng, Xiang-Ru'

_publ_section_title
;
 Two new isostructural mercury(II) complexes involving the N-heterocyclic
 1-[(benzotriazol-1-yl)methyl]-1<i>H</i>-1,3-imidazole ligand: syntheses,
 structures and properties
;
_journal_issue 4
_journal_name_full 'Acta Crystallographica Section C'
_journal_page_first
;
;
_journal_paper_doi 10.1107/S2053229617003199
_journal_volume 73
_journal_year 2017
_chemical_formula_iupac '[Hg I2 (C10 H9 N5)2]'
_chemical_formula_moiety 'C20 H18 Hg I2 N10'
_chemical_formula_sum 'C20 H18 Hg I2 N10'
_chemical_formula_weight 852.83
_chemical_name_systematic Bis{1-[(benzotriazol-1-yl)methyl]-1<i>H</i>-1,3-imidazole-\k<i>N</i>^3^}diiodidomercury(II)
_space_group_crystal_system orthorhombic
_space_group_IT_number 60
_space_group_name_Hall '-P 2n 2ab'
_space_group_name_H-M_alt 'P b c n'
_symmetry_space_group_name_Hall '-P 2n 2ab'
_symmetry_space_group_name_H-M 'P b c n'
_atom_sites_solution_hydrogens geom
_audit_creation_method SHELXL-2014/7
_cell_angle_alpha 90
_cell_angle_beta 90
_cell_angle_gamma 90
_cell_formula_units_Z 4
_cell_length_a 12.103(2)
_cell_length_b 11.827(2)
_cell_length_c 17.862(4)
_cell_measurement_reflns_used 5903
_cell_measurement_temperature 293(2)
_cell_measurement_theta_max 27.8804
_cell_measurement_theta_min 2.0324
_cell_volume 2556.8(8)
_computing_cell_refinement
;
CrystalClear (Rigaku/MSC, 2004)
;
_computing_data_collection
;
CrystalClear (Rigaku/MSC, 2004)
;
_computing_data_reduction
;
CrystalClear (Rigaku/MSC, 2004)
;
_computing_molecular_graphics
;
DIAMOND (Brandenburg, 2005)
;
_computing_publication_material
;
publCIF (Westrip, 2010)
;
_computing_structure_refinement
;
SHELXL2014 (Sheldrick, 2015)
;
_computing_structure_solution
;
SHELXS97 (Sheldrick, 2008)
;
_diffrn_ambient_temperature 293(2)
_diffrn_detector_area_resol_mean 28.5714
_diffrn_measured_fraction_theta_full 1.000
_diffrn_measured_fraction_theta_max 1.000
_diffrn_measurement_device_type 'Rigaku Saturn'
_diffrn_measurement_method \w
_diffrn_radiation_type MoK\a
_diffrn_radiation_wavelength 0.71073
_diffrn_reflns_av_R_equivalents 0.0437
_diffrn_reflns_limit_h_max 14
_diffrn_reflns_limit_h_min -11
_diffrn_reflns_limit_k_max 14
_diffrn_reflns_limit_k_min -12
_diffrn_reflns_limit_l_max 22
_diffrn_reflns_limit_l_min -22
_diffrn_reflns_number 18126
_diffrn_reflns_theta_full 25.242
_diffrn_reflns_theta_max 25.998
_diffrn_reflns_theta_min 2.280
_exptl_absorpt_coefficient_mu 8.463
_exptl_absorpt_correction_T_max 1.0000
_exptl_absorpt_correction_T_min 0.7031
_exptl_absorpt_correction_type multi-scan
_exptl_absorpt_process_details
;
(CrystalClear; Rigaku/MSC, 2004)
;
_exptl_crystal_colour Colourless
_exptl_crystal_density_diffrn 2.215
_exptl_crystal_description Prism
_exptl_crystal_F_000 1576
_exptl_crystal_size_max 0.160
_exptl_crystal_size_mid 0.150
_exptl_crystal_size_min 0.110
_refine_diff_density_max 0.531
_refine_diff_density_min -0.866
_refine_ls_extinction_method none
_refine_ls_goodness_of_fit_ref 1.280
_refine_ls_hydrogen_treatment constr
_refine_ls_matrix_type full
_refine_ls_number_parameters 150
_refine_ls_number_reflns 2519
_refine_ls_number_restraints 0
_refine_ls_restrained_S_all 1.280
_refine_ls_R_factor_all 0.0526
_refine_ls_R_factor_gt 0.0480
_refine_ls_shift/su_max 0.000
_refine_ls_shift/su_mean 0.000
_refine_ls_structure_factor_coef Fsqd
_refine_ls_weighting_details 'w=1/[\s^2^(Fo^2^)+(0.0289P)^2^+3.5625P] where P=(Fo^2^+2Fc^2^)/3'
_refine_ls_weighting_scheme calc
_refine_ls_wR_factor_gt 0.0842
_refine_ls_wR_factor_ref 0.0862
_reflns_number_gt 2381
_reflns_number_total 2519
_reflns_threshold_expression 'I > 2\s(I)'
_cod_data_source_file wq3128sup1.cif
_cod_data_source_block II
_cod_original_cell_volume 2556.8(9)
_cod_database_code 2020736
_shelx_space_group_comment
;
The symmetry employed for this shelxl refinement is uniquely defined
by the following loop, which should always be used as a source of
symmetry information in preference to the above space-group names.
They are only intended as comments.
;
_shelx_estimated_absorpt_t_min 0.345
_shelx_estimated_absorpt_t_max 0.456

loop_
_space_group_symop_operation_xyz
'x, y, z'
'-x+1/2, -y+1/2, z+1/2'
'-x, y, -z+1/2'
'x+1/2, -y+1/2, -z'
'-x, -y, -z'
'x-1/2, y-1/2, -z-1/2'
'x, -y, z-1/2'
'-x-1/2, y-1/2, z'

loop_
_atom_site_type_symbol
_atom_site_label
_atom_site_fract_x
_atom_site_fract_y
_atom_site_fract_z
_atom_site_U_iso_or_equiv
_atom_site_adp_type
_atom_site_calc_flag
_atom_site_occupancy
Hg Hg1 1.0000 0.61838(3) 0.2500 0.04677(14) Uani d 1
I I1 0.93007(4) 0.52533(5) 0.12259(3) 0.06414(19) Uani d 1
N N1 0.8619(5) 0.7401(5) 0.2936(3) 0.0487(14) Uani d 1
N N2 0.7533(4) 0.8218(5) 0.3753(3) 0.0461(13) Uani d 1
N N3 0.7754(5) 0.9297(4) 0.4882(3) 0.0484(14) Uani d 1
N N4 0.7665(6) 1.0422(5) 0.4772(4) 0.068(2) Uani d 1
N N5 0.8361(6) 1.0922(6) 0.5220(4) 0.074(2) Uani d 1
C C1 0.8304(6) 0.7427(5) 0.3636(4) 0.0493(17) Uani d 1
H H1A 0.8581 0.6953 0.4007 0.059 Uiso calc 1
C C2 0.8006(6) 0.8208(7) 0.2579(4) 0.063(2) Uani d 1
H H2A 0.8041 0.8371 0.2070 0.075 Uiso calc 1
C C3 0.7352(6) 0.8726(7) 0.3072(4) 0.067(2) Uani d 1
H H3A 0.6867 0.9317 0.2974 0.080 Uiso calc 1
C C4 0.7053(6) 0.8534(6) 0.4465(4) 0.0509(17) Uani d 1
H H4A 0.6344 0.8893 0.4379 0.061 Uiso calc 1
H H4B 0.6926 0.7857 0.4760 0.061 Uiso calc 1
C C5 0.8522(6) 0.9065(5) 0.5415(4) 0.0464(17) Uani d 1
C C6 0.8921(7) 1.0115(7) 0.5622(5) 0.059(2) Uani d 1
C C7 0.9732(9) 1.0203(10) 0.6179(6) 0.084(3) Uani d 1
H H7A 1.0011 1.0900 0.6328 0.101 Uiso calc 1
C C8 1.0092(7) 0.9227(11) 0.6491(6) 0.086(3) Uani d 1
H H8A 1.0630 0.9260 0.6862 0.104 Uiso calc 1
C C9 0.9686(8) 0.8185(10) 0.6278(6) 0.083(3) Uani d 1
H H9A 0.9965 0.7539 0.6507 0.100 Uiso calc 1
C C10 0.8889(6) 0.8072(7) 0.5744(4) 0.062(2) Uani d 1
H H10A 0.8608 0.7369 0.5608 0.074 Uiso calc 1

loop_
_atom_site_aniso_label
_atom_site_aniso_U_11
_atom_site_aniso_U_22
_atom_site_aniso_U_33
_atom_site_aniso_U_12
_atom_site_aniso_U_13
_atom_site_aniso_U_23
Hg1 0.0496(2) 0.0518(2) 0.0389(2) 0.000 0.00187(17) 0.000
I1 0.0600(3) 0.0779(4) 0.0545(3) 0.0034(3) -0.0164(2) -0.0170(3)
N1 0.052(3) 0.050(3) 0.044(3) 0.009(3) 0.006(3) -0.001(3)
N2 0.050(3) 0.045(3) 0.043(3) 0.011(3) 0.005(3) 0.004(3)
N3 0.061(4) 0.034(3) 0.050(4) 0.006(3) 0.017(3) 0.006(3)
N4 0.091(5) 0.039(3) 0.074(5) 0.013(3) 0.033(4) 0.013(3)
N5 0.093(6) 0.044(4) 0.085(6) -0.005(4) 0.043(5) -0.006(4)
C1 0.055(4) 0.040(4) 0.053(5) 0.012(3) 0.003(3) 0.001(3)
C2 0.063(5) 0.078(5) 0.047(5) 0.014(4) 0.003(4) 0.017(4)
C3 0.066(5) 0.081(6) 0.053(5) 0.034(4) 0.005(4) 0.016(4)
C4 0.050(4) 0.048(4) 0.055(5) 0.008(3) 0.007(3) 0.005(3)
C5 0.049(4) 0.039(4) 0.051(4) -0.001(3) 0.017(3) -0.008(3)
C6 0.060(5) 0.059(5) 0.059(5) -0.010(4) 0.027(4) -0.018(4)
C7 0.077(6) 0.096(8) 0.080(7) -0.039(6) 0.030(5) -0.039(6)
C8 0.061(6) 0.137(10) 0.060(6) -0.010(6) 0.003(4) -0.018(7)
C9 0.071(6) 0.105(8) 0.073(7) 0.010(6) -0.004(5) -0.006(6)
C10 0.070(5) 0.058(5) 0.057(5) 0.002(4) -0.002(4) 0.003(4)

loop_
_atom_type_symbol
_atom_type_description
_atom_type_scat_dispersion_real
_atom_type_scat_dispersion_imag
_atom_type_scat_source
C C 0.0033 0.0016 'International Tables Vol C Tables 4.2.6.8 and 6.1.1.4'
H H 0.0000 0.0000 'International Tables Vol C Tables 4.2.6.8 and 6.1.1.4'
N N 0.0061 0.0033 'International Tables Vol C Tables 4.2.6.8 and 6.1.1.4'
I I -0.4742 1.8119 'International Tables Vol C Tables 4.2.6.8 and 6.1.1.4'
Hg Hg -2.3894 9.2266 'International Tables Vol C Tables 4.2.6.8 and 6.1.1.4'

loop_
_geom_angle_atom_site_label_1
_geom_angle_atom_site_label_2
_geom_angle_atom_site_label_3
_geom_angle_site_symmetry_1
_geom_angle_site_symmetry_3
_geom_angle
_geom_angle_publ_flag
N1 Hg1 N1 . 3_755 104.0(3) y
N1 Hg1 I1 . 3_755 101.36(15) y
N1 Hg1 I1 3_755 3_755 108.13(15) ?
N1 Hg1 I1 . . 108.14(15) y
N1 Hg1 I1 3_755 . 101.36(15) ?
I1 Hg1 I1 3_755 . 131.23(3) y
C1 N1 C2 . . 105.8(6) ?
C1 N1 Hg1 . . 122.7(5) ?
C2 N1 Hg1 . . 131.5(5) ?
C1 N2 C3 . . 106.2(6) ?
C1 N2 C4 . . 126.7(6) ?
C3 N2 C4 . . 127.0(6) ?
N4 N3 C5 . . 110.8(6) ?
N4 N3 C4 . . 119.6(6) ?
C5 N3 C4 . . 129.5(5) ?
N5 N4 N3 . . 107.8(7) ?
N4 N5 C6 . . 109.0(6) ?
N1 C1 N2 . . 111.6(6) ?
N1 C1 H1A . . 124.2 ?
N2 C1 H1A . . 124.2 ?
C3 C2 N1 . . 109.6(7) ?
C3 C2 H2A . . 125.2 ?
N1 C2 H2A . . 125.2 ?
C2 C3 N2 . . 106.8(6) ?
C2 C3 H3A . . 126.6 ?
N2 C3 H3A . . 126.6 ?
N3 C4 N2 . . 112.2(6) ?
N3 C4 H4A . . 109.2 ?
N2 C4 H4A . . 109.2 ?
N3 C4 H4B . . 109.2 ?
N2 C4 H4B . . 109.2 ?
H4A C4 H4B . . 107.9 ?
N3 C5 C6 . . 104.2(7) ?
N3 C5 C10 . . 133.4(7) ?
C6 C5 C10 . . 122.3(8) ?
N5 C6 C5 . . 108.1(8) ?
N5 C6 C7 . . 131.7(9) ?
C5 C6 C7 . . 120.1(9) ?
C8 C7 C6 . . 117.0(9) ?
C8 C7 H7A . . 121.5 ?
C6 C7 H7A . . 121.5 ?
C7 C8 C9 . . 122.2(10) ?
C7 C8 H8A . . 118.9 ?
C9 C8 H8A . . 118.9 ?
C10 C9 C8 . . 122.2(10) ?
C10 C9 H9A . . 118.9 ?
C8 C9 H9A . . 118.9 ?
C9 C10 C5 . . 116.1(8) ?
C9 C10 H10A . . 121.9 ?
C5 C10 H10A . . 121.9 ?

loop_
_geom_bond_atom_site_label_1
_geom_bond_atom_site_label_2
_geom_bond_site_symmetry_2
_geom_bond_distance
_geom_bond_publ_flag
Hg1 N1 . 2.340(5) y
Hg1 N1 3_755 2.340(5) ?
Hg1 I1 3_755 2.6658(7) ?
Hg1 I1 . 2.6659(6) y
N1 C1 . 1.307(8) ?
N1 C2 . 1.366(9) ?
N2 C1 . 1.338(8) ?
N2 C3 . 1.374(9) ?
N2 C4 . 1.448(8) ?
N3 N4 . 1.350(8) ?
N3 C5 . 1.358(9) ?
N3 C4 . 1.446(9) ?
N4 N5 . 1.303(10) ?
N5 C6 . 1.374(11) ?
C1 H1A . 0.9300 ?
C2 C3 . 1.333(10) ?
C2 H2A . 0.9300 ?
C3 H3A . 0.9300 ?
C4 H4A . 0.9700 ?
C4 H4B . 0.9700 ?
C5 C6 . 1.383(9) ?
C5 C10 . 1.386(10) ?
C6 C7 . 1.401(13) ?
C7 C8 . 1.353(14) ?
C7 H7A . 0.9300 ?
C8 C9 . 1.380(15) ?
C8 H8A . 0.9300 ?
C9 C10 . 1.363(11) ?
C9 H9A . 0.9300 ?
C10 H10A . 0.9300 ?

loop_
_geom_hbond_atom_site_label_D
_geom_hbond_atom_site_label_H
_geom_hbond_atom_site_label_A
_geom_hbond_site_symmetry_A
_geom_hbond_distance_DH
_geom_hbond_distance_HA
_geom_hbond_distance_DA
_geom_hbond_angle_DHA
C1 H1A N4 8_755 0.93 2.72 3.334(9) 124
C4 H4B N5 8_755 0.97 2.46 3.408(10) 167
C4 H4A I1 6_566 0.97 3.14 4.093(7) 167

loop_
_geom_torsion_atom_site_label_1
_geom_torsion_atom_site_label_2
_geom_torsion_atom_site_label_3
_geom_torsion_atom_site_label_4
_geom_torsion
C5 N3 N4 N5 0.3(7)
C4 N3 N4 N5 178.7(6)
N3 N4 N5 C6 0.5(8)
C2 N1 C1 N2 -1.0(8)
Hg1 N1 C1 N2 177.7(4)
C3 N2 C1 N1 0.1(8)
C4 N2 C1 N1 -175.6(6)
C1 N1 C2 C3 1.5(9)
Hg1 N1 C2 C3 -177.0(5)
N1 C2 C3 N2 -1.5(10)
C1 N2 C3 C2 0.9(9)
C4 N2 C3 C2 176.5(7)
N4 N3 C4 N2 88.1(7)
C5 N3 C4 N2 -94.0(8)
C1 N2 C4 N3 80.9(8)
C3 N2 C4 N3 -93.8(9)
N4 N3 C5 C6 -1.0(7)
C4 N3 C5 C6 -179.2(6)
N4 N3 C5 C10 177.4(7)
C4 N3 C5 C10 -0.7(12)
N4 N5 C6 C5 -1.2(8)
N4 N5 C6 C7 -178.7(8)
N3 C5 C6 N5 1.3(8)
C10 C5 C6 N5 -177.3(7)
N3 C5 C6 C7 179.2(7)
C10 C5 C6 C7 0.5(11)
N5 C6 C7 C8 177.4(8)
C5 C6 C7 C8 0.1(12)
C6 C7 C8 C9 -0.1(14)
C7 C8 C9 C10 -0.6(15)
C8 C9 C10 C5 1.1(13)
N3 C5 C10 C9 -179.4(8)
C6 C5 C10 C9 -1.1(11)

_cod_database_fobs_code 2020736
